data_2232634
loop_
_publ_author_name
'Arumugam, Natarajan'
'Ngah, Nurziana'
'Abd Hamid, Shafida'
'Abdul Rahim, Aisyah Saad'

_publ_section_title
;
 Ethyl
 2-(4-bromophenyl)-1-<i>sec</i>-butyl-1<i>H</i>-benzimidazole-5-carboxylate
;
_journal_coeditor_code CV5201
_journal_issue 12
_journal_name_full 'Acta Crystallographica Section E'
_journal_page_first o3453
_journal_paper_doi 10.1107/S1600536811048999
_journal_volume 67
_journal_year 2011
_chemical_formula_iupac 'C20 H21 Br N2 O2'
_chemical_formula_moiety 'C20 H21 Br N2 O2'
_chemical_formula_sum 'C20 H21 Br N2 O2'
_chemical_formula_weight 401.30
_chemical_name_systematic
;
Ethyl 2-(4-bromophenyl)-1-<i>sec</i>-butyl-1<i>H</i>-benzimidazole-5-carboxylate
;
_space_group_IT_number 14
_symmetry_cell_setting monoclinic
_symmetry_space_group_name_Hall '-P 2ybc'
_symmetry_space_group_name_H-M 'P 1 21/c 1'
_atom_sites_solution_hydrogens geom
_atom_sites_solution_primary direct
_atom_sites_solution_secondary difmap
_audit_creation_method SHELXL-97
_cell_angle_alpha 90.00
_cell_angle_beta 98.1010(10)
_cell_angle_gamma 90.00
_cell_formula_units_Z 4
_cell_length_a 10.5187(2)
_cell_length_b 12.7525(2)
_cell_length_c 13.7444(2)
_cell_measurement_reflns_used 15956
_cell_measurement_temperature 100(2)
_cell_measurement_theta_max 25.0
_cell_measurement_theta_min 1.9
_cell_volume 1825.27(5)
_computing_cell_refinement 'SAINT (Bruker, 2009)'
_computing_data_collection 'APEX2 (Bruker, 2009)'
_computing_data_reduction 'SAINT (Bruker, 2009)'
_computing_molecular_graphics 'SHELXTL (Sheldrick, 2008)'
_computing_publication_material
;
SHELXTL (Sheldrick, 2008) and PLATON (Spek, 2009)
;
_computing_structure_refinement 'SHELXTL (Sheldrick, 2008)'
_computing_structure_solution 'SHELXTL (Sheldrick, 2008)'
_diffrn_ambient_temperature 100(2)
_diffrn_detector_area_resol_mean 83.66
_diffrn_measured_fraction_theta_full 1.00
_diffrn_measured_fraction_theta_max 1.00
_diffrn_measurement_device_type
;
Bruker SMART APEXII CCD area-detector
;
_diffrn_measurement_method '\f and \w'
_diffrn_radiation_monochromator graphite
_diffrn_radiation_source 'fine-focus sealed tube'
_diffrn_radiation_type MoK\a
_diffrn_radiation_wavelength 0.71073
_diffrn_reflns_av_R_equivalents 0.0244
_diffrn_reflns_av_sigmaI/netI 0.0140
_diffrn_reflns_limit_h_max 12
_diffrn_reflns_limit_h_min -12
_diffrn_reflns_limit_k_max 15
_diffrn_reflns_limit_k_min -15
_diffrn_reflns_limit_l_max 16
_diffrn_reflns_limit_l_min -16
_diffrn_reflns_number 24453
_diffrn_reflns_theta_full 25.0
_diffrn_reflns_theta_max 25.0
_diffrn_reflns_theta_min 1.9
_diffrn_standards_decay_% 0
_diffrn_standards_interval_count 0
_diffrn_standards_interval_time 0
_diffrn_standards_number 0
_exptl_absorpt_coefficient_mu 2.268
_exptl_absorpt_correction_T_max 0.6661
_exptl_absorpt_correction_T_min 0.4709
_exptl_absorpt_correction_type multi-scan
_exptl_absorpt_process_details '(SADABS; Bruker, 2009)'
_exptl_crystal_colour colourless
_exptl_crystal_density_diffrn 1.460
_exptl_crystal_density_method 'not measured'
_exptl_crystal_description block
_exptl_crystal_F_000 824
_exptl_crystal_size_max 0.39
_exptl_crystal_size_mid 0.39
_exptl_crystal_size_min 0.20
_refine_diff_density_max 0.30
_refine_diff_density_min -0.24
_refine_ls_extinction_method none
_refine_ls_goodness_of_fit_ref 1.081
_refine_ls_hydrogen_treatment constr
_refine_ls_matrix_type full
_refine_ls_number_parameters 248
_refine_ls_number_reflns 3221
_refine_ls_number_restraints 12
_refine_ls_restrained_S_all 1.083
_refine_ls_R_factor_all 0.0236
_refine_ls_R_factor_gt 0.0221
_refine_ls_shift/su_max_lt 0.001
_refine_ls_shift/su_mean 0.000
_refine_ls_structure_factor_coef Fsqd
_refine_ls_weighting_details 'calc w=1/[\s^2^(Fo^2^)+(0.0253P)^2^+1.2079P] where P=(Fo^2^+2Fc^2^)/3'
_refine_ls_weighting_scheme calc
_refine_ls_wR_factor_gt 0.0555
_refine_ls_wR_factor_ref 0.0562
_reflns_number_gt 3073
_reflns_number_total 3221
_reflns_threshold_expression I>2\s(I)
_cod_data_source_file cv5201.cif
_cod_data_source_block I
_cod_original_sg_symbol_H-M 'P 21/c'
_cod_database_code 2232634
_cod_database_fobs_code 2232634

loop_
_symmetry_equiv_pos_as_xyz
'x, y, z'
'-x, y+1/2, -z+1/2'
'-x, -y, -z'
'x, -y-1/2, z-1/2'

loop_
_atom_site_type_symbol
_atom_site_label
_atom_site_fract_x
_atom_site_fract_y
_atom_site_fract_z
_atom_site_U_iso_or_equiv
_atom_site_adp_type
_atom_site_calc_flag
_atom_site_refinement_flags
_atom_site_occupancy
_atom_site_symmetry_multiplicity
_atom_site_disorder_assembly
_atom_site_disorder_group
Br Br1 1.437653(17) -0.132336(14) 0.052952(13) 0.02810(7) Uani d . 1 1 . .
O O1 0.49686(12) 0.48183(10) 0.16898(9) 0.0271(3) Uani d . 1 1 . .
O O2 0.66303(12) 0.53232(9) 0.09400(9) 0.0257(3) Uani d . 1 1 . .
N N1 0.97007(13) 0.22220(11) 0.12388(10) 0.0189(3) Uani d . 1 1 A .
N N2 0.87714(13) 0.08790(11) 0.19561(10) 0.0196(3) Uani d D 1 1 . .
C C1 1.21317(17) 0.10333(14) 0.14588(12) 0.0216(4) Uani d . 1 1 A .
H H1A 1.2249 0.1737 0.1680 0.026 Uiso calc R 1 1 . .
C C2 1.31726(17) 0.04696(14) 0.12213(12) 0.0224(4) Uani d . 1 1 . .
H H2A 1.4001 0.0780 0.1278 0.027 Uiso calc R 1 1 . .
C C3 1.29818(16) -0.05549(14) 0.08999(12) 0.0212(4) Uani d . 1 1 . .
C C4 1.17921(17) -0.10309(14) 0.08218(12) 0.0222(4) Uani d . 1 1 . .
H H4A 1.1684 -0.1738 0.0608 0.027 Uiso calc R 1 1 . .
C C5 1.07572(17) -0.04590(13) 0.10604(12) 0.0211(4) Uani d . 1 1 A .
H H5A 0.9933 -0.0777 0.1008 0.025 Uiso calc R 1 1 . .
C C6 1.09155(16) 0.05814(13) 0.13774(11) 0.0190(3) Uani d . 1 1 . .
C C7 0.98140(16) 0.12428(13) 0.15413(12) 0.0187(3) Uani d . 1 1 A .
C C8 0.79159(16) 0.17113(13) 0.19091(12) 0.0191(3) Uani d . 1 1 A .
C C9 0.67050(16) 0.18299(14) 0.22094(12) 0.0212(4) Uani d . 1 1 . .
H H9A 0.6311 0.1276 0.2520 0.025 Uiso calc R 1 1 A .
C C10 0.61127(16) 0.27893(14) 0.20317(12) 0.0204(3) Uani d . 1 1 A .
H H10A 0.5289 0.2896 0.2223 0.024 Uiso calc R 1 1 . .
C C11 0.66927(16) 0.36167(13) 0.15738(12) 0.0189(3) Uani d . 1 1 . .
C C12 0.78936(16) 0.34958(13) 0.12819(12) 0.0185(3) Uani d . 1 1 A .
H H12A 0.8283 0.4051 0.0970 0.022 Uiso calc R 1 1 . .
C C13 0.85105(16) 0.25334(13) 0.14619(12) 0.0178(3) Uani d . 1 1 . .
C C14 0.59928(16) 0.46288(13) 0.14229(12) 0.0204(4) Uani d . 1 1 A .
C C15 0.60340(19) 0.63412(14) 0.07495(14) 0.0282(4) Uani d . 1 1 . .
H H15A 0.6069 0.6746 0.1367 0.034 Uiso calc R 1 1 . .
H H15B 0.5124 0.6260 0.0457 0.034 Uiso calc R 1 1 . .
C C16 0.6779(2) 0.68923(16) 0.00444(17) 0.0381(5) Uani d . 1 1 . .
H H16A 0.6410 0.7589 -0.0107 0.057 Uiso calc R 1 1 . .
H H16B 0.6736 0.6482 -0.0563 0.057 Uiso calc R 1 1 . .
H H16C 0.7677 0.6965 0.0343 0.057 Uiso calc R 1 1 . .
C C17A 0.8740(2) -0.00625(16) 0.25876(16) 0.0213(5) Uani d PD 0.898(5) 1 A 1
H H17A 0.9573 -0.0439 0.2583 0.026 Uiso calc PR 0.898(5) 1 A 1
C C18A 0.8681(3) 0.0262(2) 0.36369(17) 0.0287(6) Uani d PDU 0.898(5) 1 A 1
H H18A 0.8781 -0.0366 0.4065 0.034 Uiso calc PR 0.898(5) 1 A 1
H H18B 0.7829 0.0574 0.3683 0.034 Uiso calc PR 0.898(5) 1 A 1
C C19A 0.9724(2) 0.10532(19) 0.39981(15) 0.0306(6) Uani d PDU 0.898(5) 1 A 1
H H19A 0.9687 0.1218 0.4690 0.046 Uiso calc PR 0.898(5) 1 A 1
H H19B 0.9591 0.1695 0.3605 0.046 Uiso calc PR 0.898(5) 1 A 1
H H19C 1.0567 0.0756 0.3932 0.046 Uiso calc PR 0.898(5) 1 A 1
C C20A 0.7673(2) -0.08225(17) 0.21800(19) 0.0308(6) Uani d PD 0.898(5) 1 A 1
H H20A 0.7736 -0.0974 0.1489 0.046 Uiso calc PR 0.898(5) 1 A 1
H H20B 0.6836 -0.0505 0.2230 0.046 Uiso calc PR 0.898(5) 1 A 1
H H20C 0.7762 -0.1475 0.2559 0.046 Uiso calc PR 0.898(5) 1 A 1
C C17B 0.9167(17) 0.0113(12) 0.2755(10) 0.065(13) Uiso d PD 0.102(5) 1 A 2
H H17B 0.9988 -0.0258 0.2688 0.077 Uiso calc PR 0.102(5) 1 A 2
C C18B 0.9091(19) 0.0503(16) 0.3795(13) 0.017(5) Uiso d PD 0.102(5) 1 A 2
H H18C 0.9461 -0.0025 0.4271 0.025 Uiso calc PR 0.102(5) 1 A 2
H H18D 0.8191 0.0623 0.3873 0.025 Uiso calc PR 0.102(5) 1 A 2
H H18E 0.9572 0.1160 0.3909 0.025 Uiso calc PR 0.102(5) 1 A 2
C C19B 0.8038(18) -0.0613(15) 0.2757(13) 0.032(5) Uiso d PD 0.102(5) 1 A 2
H H19D 0.7256 -0.0199 0.2814 0.038 Uiso calc PR 0.102(5) 1 A 2
H H19E 0.8194 -0.1090 0.3329 0.038 Uiso calc PR 0.102(5) 1 A 2
C C20B 0.784(2) -0.1251(15) 0.1810(12) 0.029(5) Uiso d PD 0.102(5) 1 A 2
H H20D 0.7084 -0.1703 0.1806 0.043 Uiso calc PR 0.102(5) 1 A 2
H H20E 0.8599 -0.1685 0.1771 0.043 Uiso calc PR 0.102(5) 1 A 2
H H20F 0.7704 -0.0776 0.1245 0.043 Uiso calc PR 0.102(5) 1 A 2

loop_
_atom_site_aniso_label
_atom_site_aniso_U_11
_atom_site_aniso_U_22
_atom_site_aniso_U_33
_atom_site_aniso_U_12
_atom_site_aniso_U_13
_atom_site_aniso_U_23
Br1 0.02917(11) 0.02848(11) 0.02913(11) 0.01432(7) 0.01271(8) 0.00389(7)
O1 0.0221(6) 0.0268(7) 0.0341(7) 0.0081(5) 0.0097(5) 0.0009(5)
O2 0.0261(7) 0.0199(6) 0.0332(7) 0.0098(5) 0.0111(5) 0.0060(5)
N1 0.0185(7) 0.0185(7) 0.0205(7) 0.0036(6) 0.0059(6) 0.0023(6)
N2 0.0205(7) 0.0177(7) 0.0221(7) 0.0038(6) 0.0079(6) 0.0056(6)
C1 0.0252(9) 0.0180(8) 0.0225(8) 0.0037(7) 0.0061(7) 0.0018(7)
C2 0.0200(8) 0.0245(9) 0.0235(9) 0.0033(7) 0.0056(7) 0.0042(7)
C3 0.0230(9) 0.0240(9) 0.0178(8) 0.0111(7) 0.0073(7) 0.0044(7)
C4 0.0292(9) 0.0183(8) 0.0193(8) 0.0050(7) 0.0044(7) 0.0015(7)
C5 0.0219(9) 0.0207(8) 0.0208(8) 0.0020(7) 0.0038(7) 0.0034(7)
C6 0.0210(8) 0.0207(8) 0.0163(8) 0.0050(7) 0.0060(6) 0.0054(6)
C7 0.0190(8) 0.0199(9) 0.0177(8) 0.0024(7) 0.0045(6) 0.0017(6)
C8 0.0202(8) 0.0193(8) 0.0181(8) 0.0032(7) 0.0039(6) 0.0017(6)
C9 0.0211(9) 0.0226(9) 0.0212(8) 0.0008(7) 0.0072(7) 0.0030(7)
C10 0.0172(8) 0.0264(9) 0.0184(8) 0.0031(7) 0.0054(6) -0.0002(7)
C11 0.0204(8) 0.0198(8) 0.0162(8) 0.0033(7) 0.0017(6) -0.0015(6)
C12 0.0200(8) 0.0178(8) 0.0182(8) 0.0013(6) 0.0041(6) 0.0008(6)
C13 0.0178(8) 0.0196(8) 0.0164(8) 0.0021(7) 0.0033(6) 0.0002(6)
C14 0.0207(9) 0.0225(9) 0.0178(8) 0.0037(7) 0.0018(7) -0.0018(7)
C15 0.0311(10) 0.0209(9) 0.0341(10) 0.0121(7) 0.0099(8) 0.0054(7)
C16 0.0394(12) 0.0276(11) 0.0508(13) 0.0134(9) 0.0183(10) 0.0105(9)
C17A 0.0196(12) 0.0163(10) 0.0300(11) 0.0046(9) 0.0106(9) 0.0119(8)
C18A 0.0251(13) 0.0367(14) 0.0253(11) 0.0060(11) 0.0067(10) 0.0112(10)
C19A 0.0321(12) 0.0402(13) 0.0197(10) 0.0122(10) 0.0039(8) 0.0018(9)
C20A 0.0260(11) 0.0210(11) 0.0469(15) -0.0032(9) 0.0106(10) 0.0020(11)

loop_
_atom_type_symbol
_atom_type_description
_atom_type_scat_dispersion_real
_atom_type_scat_dispersion_imag
_atom_type_scat_source
C C 0.0033 0.0016 'International Tables Vol C Tables 4.2.6.8 and 6.1.1.4'
H H 0.0000 0.0000 'International Tables Vol C Tables 4.2.6.8 and 6.1.1.4'
N N 0.0061 0.0033 'International Tables Vol C Tables 4.2.6.8 and 6.1.1.4'
O O 0.0106 0.0060 'International Tables Vol C Tables 4.2.6.8 and 6.1.1.4'
Br Br -0.2901 2.4595 'International Tables Vol C Tables 4.2.6.8 and 6.1.1.4'

loop_
_geom_angle_atom_site_label_1
_geom_angle_atom_site_label_2
_geom_angle_atom_site_label_3
_geom_angle
C14 O2 C15 116.53(13)
C7 N1 C13 104.23(14)
C7 N2 C8 105.69(13)
C7 N2 C17B 111.6(7)
C8 N2 C17B 130.6(7)
C7 N2 C17A 126.56(15)
C8 N2 C17A 125.33(14)
C17B N2 C17A 20.4(7)
C2 C1 C6 120.87(16)
C2 C1 H1A 119.6
C6 C1 H1A 119.6
C3 C2 C1 118.72(16)
C3 C2 H2A 120.6
C1 C2 H2A 120.6
C4 C3 C2 121.90(16)
C4 C3 Br1 118.66(13)
C2 C3 Br1 119.43(13)
C3 C4 C5 118.88(16)
C3 C4 H4A 120.6
C5 C4 H4A 120.6
C4 C5 C6 120.61(16)
C4 C5 H5A 119.7
C6 C5 H5A 119.7
C1 C6 C5 119.01(15)
C1 C6 C7 118.89(15)
C5 C6 C7 121.87(15)
N1 C7 N2 113.96(14)
N1 C7 C6 122.14(15)
N2 C7 C6 123.74(14)
N2 C8 C9 132.80(16)
N2 C8 C13 105.39(14)
C9 C8 C13 121.81(15)
C10 C9 C8 116.76(15)
C10 C9 H9A 121.6
C8 C9 H9A 121.6
C9 C10 C11 121.99(15)
C9 C10 H10A 119.0
C11 C10 H10A 119.0
C12 C11 C10 120.98(15)
C12 C11 C14 120.65(15)
C10 C11 C14 118.37(15)
C11 C12 C13 117.83(15)
C11 C12 H12A 121.1
C13 C12 H12A 121.1
N1 C13 C12 128.63(15)
N1 C13 C8 110.73(14)
C12 C13 C8 120.63(15)
O1 C14 O2 123.13(15)
O1 C14 C11 125.15(16)
O2 C14 C11 111.71(14)
O2 C15 C16 106.46(14)
O2 C15 H15A 110.4
C16 C15 H15A 110.4
O2 C15 H15B 110.4
C16 C15 H15B 110.4
H15A C15 H15B 108.6
C15 C16 H16A 109.5
C15 C16 H16B 109.5
H16A C16 H16B 109.5
C15 C16 H16C 109.5
H16A C16 H16C 109.5
H16B C16 H16C 109.5
N2 C17A C18A 110.12(18)
N2 C17A C20A 111.97(19)
C18A C17A C20A 113.38(19)
N2 C17A H17A 107.0
C18A C17A H17A 107.0
C20A C17A H17A 107.0
C17A C18A C19A 111.61(19)
C17A C18A H18A 109.3
C19A C18A H18A 109.3
C17A C18A H18B 109.3
C19A C18A H18B 109.3
H18A C18A H18B 108.0
N2 C17B C19B 105.4(13)
N2 C17B C18B 115.6(14)
C19B C17B C18B 93.0(3)
N2 C17B H17B 113.6
C19B C17B H17B 113.6
C18B C17B H17B 113.6
C17B C18B H18C 109.5
C17B C18B H18D 109.5
H18C C18B H18D 109.5
C17B C18B H18E 109.5
H18C C18B H18E 109.5
H18D C18B H18E 109.5
C17B C19B C20B 109.9(15)
C17B C19B H19D 109.7
C20B C19B H19D 109.7
C17B C19B H19E 109.7
C20B C19B H19E 109.7
H19D C19B H19E 108.2
C19B C20B H20D 109.5
C19B C20B H20E 109.5
H20D C20B H20E 109.5
C19B C20B H20F 109.5
H20D C20B H20F 109.5
H20E C20B H20F 109.5

loop_
_geom_bond_atom_site_label_1
_geom_bond_atom_site_label_2
_geom_bond_distance
Br1 C3 1.8927(16)
O1 C14 1.210(2)
O2 C14 1.342(2)
O2 C15 1.450(2)
N1 C7 1.316(2)
N1 C13 1.388(2)
N2 C7 1.385(2)
N2 C8 1.387(2)
N2 C17B 1.484(5)
N2 C17A 1.485(2)
C1 C2 1.387(2)
C1 C6 1.393(2)
C1 H1A 0.9500
C2 C3 1.385(3)
C2 H2A 0.9500
C3 C4 1.381(3)
C4 C5 1.387(2)
C4 H4A 0.9500
C5 C6 1.399(2)
C5 H5A 0.9500
C6 C7 1.476(2)
C8 C9 1.401(2)
C8 C13 1.406(2)
C9 C10 1.379(2)
C9 H9A 0.9500
C10 C11 1.411(2)
C10 H10A 0.9500
C11 C12 1.387(2)
C11 C14 1.486(2)
C12 C13 1.394(2)
C12 H12A 0.9500
C15 C16 1.504(3)
C15 H15A 0.9900
C15 H15B 0.9900
C16 H16A 0.9800
C16 H16B 0.9800
C16 H16C 0.9800
C17A C18A 1.510(3)
C17A C20A 1.528(4)
C17A H17A 1.0000
C18A C19A 1.522(4)
C18A H18A 0.9900
C18A H18B 0.9900
C19A H19A 0.9800
C19A H19B 0.9800
C19A H19C 0.9800
C20A H20A 0.9800
C20A H20B 0.9800
C20A H20C 0.9800
C17B C19B 1.507(6)
C17B C18B 1.526(6)
C17B H17B 1.0000
C18B H18C 0.9800
C18B H18D 0.9800
C18B H18E 0.9800
C19B C20B 1.524(6)
C19B H19D 0.9900
C19B H19E 0.9900
C20B H20D 0.9800
C20B H20E 0.9800
C20B H20F 0.9800

loop_
_geom_hbond_atom_site_label_D
_geom_hbond_atom_site_label_H
_geom_hbond_atom_site_label_A
_geom_hbond_site_symmetry_A
_geom_hbond_distance_DH
_geom_hbond_distance_HA
_geom_hbond_distance_DA
_geom_hbond_angle_DHA
_geom_hbond_publ_flag
C16 H16A Br1 1_465 0.98 2.79 3.533(2) 133 yes

loop_
_geom_torsion_atom_site_label_1
_geom_torsion_atom_site_label_2
_geom_torsion_atom_site_label_3
_geom_torsion_atom_site_label_4
_geom_torsion
C6 C1 C2 C3 0.0(3)
C1 C2 C3 C4 -0.8(3)
C1 C2 C3 Br1 177.88(12)
C2 C3 C4 C5 0.9(3)
Br1 C3 C4 C5 -177.81(12)
C3 C4 C5 C6 -0.2(2)
C2 C1 C6 C5 0.6(2)
C2 C1 C6 C7 -173.87(15)
C4 C5 C6 C1 -0.6(2)
C4 C5 C6 C7 173.78(15)
C13 N1 C7 N2 -0.12(19)
C13 N1 C7 C6 175.47(15)
C8 N2 C7 N1 0.07(19)
C17B N2 C7 N1 -146.9(8)
C17A N2 C7 N1 -162.89(18)
C8 N2 C7 C6 -175.44(15)
C17B N2 C7 C6 37.6(8)
C17A N2 C7 C6 21.6(3)
C1 C6 C7 N1 38.2(2)
C5 C6 C7 N1 -136.19(17)
C1 C6 C7 N2 -146.68(16)
C5 C6 C7 N2 39.0(2)
C7 N2 C8 C9 -179.74(18)
C17B N2 C8 C9 -41.6(10)
C17A N2 C8 C9 -16.5(3)
C7 N2 C8 C13 0.01(17)
C17B N2 C8 C13 138.2(10)
C17A N2 C8 C13 163.24(19)
N2 C8 C9 C10 -179.33(17)
C13 C8 C9 C10 1.0(2)
C8 C9 C10 C11 -0.2(2)
C9 C10 C11 C12 0.0(3)
C9 C10 C11 C14 -179.21(15)
C10 C11 C12 C13 -0.4(2)
C14 C11 C12 C13 178.76(15)
C7 N1 C13 C12 -178.63(17)
C7 N1 C13 C8 0.12(18)
C11 C12 C13 N1 179.76(16)
C11 C12 C13 C8 1.1(2)
N2 C8 C13 N1 -0.08(18)
C9 C8 C13 N1 179.70(15)
N2 C8 C13 C12 178.78(15)
C9 C8 C13 C12 -1.4(3)
C15 O2 C14 O1 0.4(2)
C15 O2 C14 C11 179.89(14)
C12 C11 C14 O1 -176.80(16)
C10 C11 C14 O1 2.4(3)
C12 C11 C14 O2 3.7(2)
C10 C11 C14 O2 -177.09(14)
C14 O2 C15 C16 -169.26(16)
C7 N2 C17A C18A 108.4(2)
C8 N2 C17A C18A -51.4(3)
C17B N2 C17A C18A 61(2)
C7 N2 C17A C20A -124.5(2)
C8 N2 C17A C20A 75.7(2)
C17B N2 C17A C20A -172(2)
N2 C17A C18A C19A -51.2(2)
C20A C17A C18A C19A -177.58(17)
C7 N2 C17B C19B -150.3(8)
C8 N2 C17B C19B 73.4(14)
C17A N2 C17B C19B -9.8(15)
C7 N2 C17B C18B 108.5(9)
C8 N2 C17B C18B -27.8(16)
C17A N2 C17B C18B -111(2)
N2 C17B C19B C20B 66.5(18)
C18B C17B C19B C20B -175.9(16)
